data_7111480
loop_
_publ_author_name
'Schwaebisch, Dirk'
'Tchabanenko, Kirill'
'Adlington, Robert M.'
'Cowley, Andrew M.'
'Baldwin, Jack E.'

_publ_section_title
;
 Biomimetic synthesis of the pyrrolobenzoxazine core of paeciloxazine
;
_journal_issue 22
_journal_name_full 'Chemical Communications'
_journal_page_first 2552
_journal_page_last 2553
_journal_paper_doi 10.1039/b412300j
_journal_year 2004
_chemical_absolute_configuration syn
_chemical_compound_source
;
synthesis as described
;
_chemical_formula_moiety ' C27 H20 N6 O14 '
_chemical_formula_sum 'C27 H20 N6 O14'
_chemical_formula_weight 652.49
_chemical_name_systematic
;
?
;
_space_group_IT_number 4
_symmetry_cell_setting monoclinic
_symmetry_space_group_name_Hall 'P 2yb'
_symmetry_space_group_name_H-M 'P 1 21 1'
_atom_sites_solution_hydrogens geom
_atom_sites_solution_primary direct
_cell_angle_alpha 90
_cell_angle_beta 102.9509(11)
_cell_angle_gamma 90
_cell_formula_units_Z 2
_cell_length_a 12.4739(2)
_cell_length_b 8.0449(2)
_cell_length_c 14.3256(3)
_cell_measurement_reflns_used 12972
_cell_measurement_temperature 150
_cell_measurement_theta_max 28
_cell_measurement_theta_min 5
_cell_volume 1401.02(5)
_computing_cell_refinement
;
KappaCCD software 'DENZO' (Otwinowski & Minor, 1996)
;
_computing_data_collection
;
KappaCCD software 'Collect' (Nonius, 2000)
;
_computing_data_reduction
;
KappaCCD software 'DENZO' (Otwinowski & Minor, 1996)
;
_computing_publication_material
;
CRYSTALS (Watkin et al, 2001)
;
_computing_structure_refinement
;
CRYSTALS (Watkin et al, 2001)
;
_computing_structure_solution 'SIR92 (Giacovazzo et al, 1992)'
_diffrn_ambient_temperature 150
_diffrn_measured_fraction_theta_full 0.992
_diffrn_measured_fraction_theta_max 0.992
_diffrn_measurement_device_type
;
Nonius KappaCCD
;
_diffrn_measurement_method \w
_diffrn_radiation_monochromator graphite
_diffrn_radiation_type 'Mo K\a'
_diffrn_radiation_wavelength 0.71073
_diffrn_reflns_av_R_equivalents 0.034
_diffrn_reflns_limit_h_max 16
_diffrn_reflns_limit_h_min -16
_diffrn_reflns_limit_k_max 10
_diffrn_reflns_limit_k_min -10
_diffrn_reflns_limit_l_max 18
_diffrn_reflns_limit_l_min -18
_diffrn_reflns_number 12972
_diffrn_reflns_theta_full 27.481
_diffrn_reflns_theta_max 27.481
_diffrn_reflns_theta_min 5.221
_diffrn_standards_decay_% 0.00
_diffrn_standards_interval_count 0
_diffrn_standards_interval_time 0
_diffrn_standards_number 0
_exptl_absorpt_coefficient_mu 0.128
_exptl_absorpt_correction_T_max 0.97
_exptl_absorpt_correction_T_min 0.96
_exptl_absorpt_correction_type multi-scan
_exptl_absorpt_process_details
;
Denzo/Scalepack (Otwinowski & Minor, 1996)
;
_exptl_crystal_colour ' yellow '
_exptl_crystal_density_diffrn 1.547
_exptl_crystal_description ' block '
_exptl_crystal_F_000 672
_exptl_crystal_size_max 0.32
_exptl_crystal_size_mid 0.32
_exptl_crystal_size_min 0.24
_refine_diff_density_max 0.20
_refine_diff_density_min -0.16
_refine_ls_extinction_method None
_refine_ls_goodness_of_fit_ref 1.1631
_refine_ls_hydrogen_treatment noref
_refine_ls_matrix_type full
_refine_ls_number_parameters 424
_refine_ls_number_reflns 2833
_refine_ls_number_restraints 1
_refine_ls_R_factor_all 0.0415
_refine_ls_R_factor_gt 0.0326
_refine_ls_shift/su_max 0.001450
_refine_ls_structure_factor_coef F
_refine_ls_weighting_details
;
Method, part 1, Chebychev polynomial, (Watkin, 1994, Prince, 1982)
[weight] = 1.0/[A~0~*T~0~(x)+A~1~*T~1~(x) ... +A~n-1~]*T~n-1~(x)]
where A~i~ are the Chebychev coefficients listed below and x= Fcalc/Fmax
Method = Robust Weighting (Prince, 1982)
W = [weight] * [1-(deltaF/6*sigmaF)^2^]^2^
A~i~ are:
0.424 0.110 0.134
;
_refine_ls_weighting_scheme calc
_refine_ls_wR_factor_all 0.0419
_refine_ls_wR_factor_gt 0.0350
_refine_ls_wR_factor_ref 0.0350
_reflns_limit_h_max 15
_reflns_limit_h_min -16
_reflns_limit_k_max 10
_reflns_limit_k_min 0
_reflns_limit_l_max 18
_reflns_limit_l_min 0
_reflns_number_gt 2833
_reflns_number_total 3394
_reflns_threshold_expression I>3.00u(I)
_cod_data_source_file b412300jsup1.cif
_cod_data_source_block ARC889
_cod_depositor_comments
;
The following automatic conversions were performed:

'_symmetry_cell_setting' value 'Monoclinic' changed to 'monoclinic'
according to /home/saulius/struct/CIF-dictionaries/cif_core.dic
dictionary named 'cif_core.dic' version 2.4.2 from 2011-04-26.

Automatic conversion script
Id: cif_fix_values 1891 2012-01-12 08:04:46Z andrius 
;
_cod_original_sg_symbol_H-M 'P 1 21 1 '
_cod_original_formula_sum ' C27 H20 N6 O14 '
_cod_database_code 7111480

loop_
_symmetry_equiv_pos_as_xyz
x,y,z
-x,y+1/2,-z

loop_
_atom_site_label
_atom_site_type_symbol
_atom_site_fract_x
_atom_site_fract_y
_atom_site_fract_z
_atom_site_U_iso_or_equiv
_atom_site_occupancy
_atom_site_adp_type
O1 O 0.42106(12) 0.4217(2) 0.16815(11) 0.0282 1.0000 Uani
N1 N 0.50413(15) 0.2945(3) 0.20413(15) 0.0287 1.0000 Uani
C1 C 0.47058(18) 0.1421(3) 0.15644(16) 0.0273 1.0000 Uani
C2 C 0.5472(2) 0.0249(4) 0.14016(18) 0.0342 1.0000 Uani
C3 C 0.5124(2) -0.1289(3) 0.10010(19) 0.0366 1.0000 Uani
C4 C 0.4018(2) -0.1684(3) 0.07517(17) 0.0337 1.0000 Uani
C5 C 0.32488(19) -0.0523(3) 0.09037(16) 0.0295 1.0000 Uani
C6 C 0.35836(18) 0.1011(3) 0.13164(15) 0.0244 1.0000 Uani
C7 C 0.27460(17) 0.2266(3) 0.14673(15) 0.0237 1.0000 Uani
C8 C 0.21040(18) 0.3032(3) 0.05252(15) 0.0255 1.0000 Uani
C9 C 0.17071(18) 0.4738(3) 0.08071(15) 0.0268 1.0000 Uani
N2 N 0.24562(15) 0.5072(2) 0.17344(13) 0.0250 1.0000 Uani
C10 C 0.32601(17) 0.3781(3) 0.20305(15) 0.0237 1.0000 Uani
C11 C 0.6067(2) 0.3695(4) 0.1912(2) 0.0370 1.0000 Uani
O2 O 0.19014(12) 0.1563(2) 0.19038(11) 0.0243 1.0000 Uani
C12 C 0.21803(18) 0.0946(3) 0.28011(16) 0.0256 1.0000 Uani
O3 O 0.31031(13) 0.0846(2) 0.32826(11) 0.0304 1.0000 Uani
C13 C 0.11720(18) 0.0413(3) 0.31206(16) 0.0256 1.0000 Uani
C14 C 0.1214(2) 0.0286(3) 0.40948(17) 0.0296 1.0000 Uani
C15 C 0.0289(2) -0.0300(3) 0.43728(18) 0.0333 1.0000 Uani
C16 C -0.0650(2) -0.0814(3) 0.37416(18) 0.0333 1.0000 Uani
C17 C -0.06628(18) -0.0590(3) 0.27823(17) 0.0306 1.0000 Uani
C18 C 0.02100(19) 0.0036(3) 0.24500(16) 0.0277 1.0000 Uani
N3 N 0.0292(2) -0.0327(3) 0.54074(16) 0.0428 1.0000 Uani
O4 O -0.04725(19) -0.1029(4) 0.56529(15) 0.0591 1.0000 Uani
O5 O 0.1047(2) 0.0371(3) 0.59523(14) 0.0611 1.0000 Uani
N4 N -0.16774(16) -0.0981(3) 0.20788(17) 0.0384 1.0000 Uani
O6 O -0.19049(15) -0.0103(3) 0.13569(13) 0.0496 1.0000 Uani
O7 O -0.22470(16) -0.2133(3) 0.2246(2) 0.0600 1.0000 Uani
C19 C 0.04962(19) 0.4704(3) 0.08327(16) 0.0304 1.0000 Uani
O8 O -0.02105(15) 0.4944(3) 0.01187(13) 0.0476 1.0000 Uani
O9 O 0.03031(13) 0.4321(2) 0.16812(12) 0.0339 1.0000 Uani
C20 C -0.0851(2) 0.4204(4) 0.1714(2) 0.0439 1.0000 Uani
C21 C 0.23388(18) 0.6466(3) 0.22333(16) 0.0259 1.0000 Uani
O10 O 0.16132(15) 0.7475(2) 0.19350(13) 0.0344 1.0000 Uani
C22 C 0.31021(19) 0.6671(3) 0.32026(16) 0.0268 1.0000 Uani
C23 C 0.42327(19) 0.6919(3) 0.33217(18) 0.0324 1.0000 Uani
C24 C 0.4847(2) 0.7128(3) 0.42474(19) 0.0355 1.0000 Uani
C25 C 0.4424(2) 0.7045(3) 0.50534(18) 0.0372 1.0000 Uani
C26 C 0.3302(2) 0.6793(3) 0.48912(17) 0.0332 1.0000 Uani
C27 C 0.26234(19) 0.6640(3) 0.39900(17) 0.0296 1.0000 Uani
N5 N 0.6040(2) 0.7405(4) 0.4379(2) 0.0489 1.0000 Uani
O11 O 0.65184(17) 0.8136(3) 0.50992(15) 0.0504 1.0000 Uani
O12 O 0.6485(2) 0.6910(5) 0.3767(2) 0.1010 1.0000 Uani
N6 N 0.2801(2) 0.6576(3) 0.57184(16) 0.0430 1.0000 Uani
O13 O 0.1842(2) 0.7014(3) 0.56332(16) 0.0572 1.0000 Uani
O14 O 0.3363(2) 0.5937(3) 0.64387(14) 0.0613 1.0000 Uani
H21 H 0.6275 0.0518 0.1574 0.0412 1.0000 Uiso
H31 H 0.5681 -0.2118 0.0892 0.0447 1.0000 Uiso
H41 H 0.3774 -0.2792 0.0465 0.0406 1.0000 Uiso
H51 H 0.2447 -0.0794 0.0715 0.0356 1.0000 Uiso
H81 H 0.2592 0.3173 0.0064 0.0303 1.0000 Uiso
H82 H 0.1463 0.2315 0.0229 0.0303 1.0000 Uiso
H91 H 0.1737 0.5646 0.0337 0.0311 1.0000 Uiso
H101 H 0.3460 0.3604 0.2739 0.0280 1.0000 Uiso
H111 H 0.6690 0.2906 0.2141 0.0448 1.0000 Uiso
H112 H 0.6207 0.4751 0.2288 0.0448 1.0000 Uiso
H113 H 0.6006 0.3941 0.1217 0.0448 1.0000 Uiso
H141 H 0.1891 0.0608 0.4580 0.0358 1.0000 Uiso
H161 H -0.1284 -0.1316 0.3962 0.0410 1.0000 Uiso
H181 H 0.0154 0.0215 0.1750 0.0335 1.0000 Uiso
H201 H -0.0912 0.3912 0.2379 0.0534 1.0000 Uiso
H202 H -0.1219 0.5296 0.1527 0.0534 1.0000 Uiso
H203 H -0.1215 0.3323 0.1259 0.0534 1.0000 Uiso
H231 H 0.4586 0.6945 0.2760 0.0387 1.0000 Uiso
H251 H 0.4897 0.7160 0.5713 0.0424 1.0000 Uiso
H271 H 0.1810 0.6510 0.3907 0.0351 1.0000 Uiso

loop_
_atom_site_aniso_label
_atom_site_aniso_U_11
_atom_site_aniso_U_22
_atom_site_aniso_U_33
_atom_site_aniso_U_23
_atom_site_aniso_U_13
_atom_site_aniso_U_12
O1 0.0240(7) 0.0278(8) 0.0328(8) 0.0030(7) 0.0064(6) 0.0029(7)
N1 0.0207(9) 0.0286(10) 0.0362(10) 0.0005(9) 0.0049(8) 0.0042(8)
C1 0.0241(10) 0.0313(12) 0.0260(10) 0.0006(10) 0.0045(8) 0.0047(9)
C2 0.0292(12) 0.0408(14) 0.0331(12) -0.0016(11) 0.0082(10) 0.0097(11)
C3 0.0379(13) 0.0371(14) 0.0367(13) -0.0023(11) 0.0122(11) 0.0124(12)
C4 0.0420(13) 0.0283(12) 0.0313(12) -0.0020(10) 0.0096(10) 0.0060(11)
C5 0.0327(11) 0.0288(12) 0.0274(11) 0.0006(10) 0.0078(9) 0.0024(10)
C6 0.0256(10) 0.0251(11) 0.0226(10) -0.0001(9) 0.0059(8) 0.0041(9)
C7 0.0206(10) 0.0253(10) 0.0250(10) 0.0019(9) 0.0048(8) 0.0022(9)
C8 0.0264(10) 0.0283(11) 0.0211(10) 0.0004(9) 0.0036(8) 0.0049(9)
C9 0.0273(11) 0.0290(12) 0.0215(9) 0.0007(9) 0.0003(8) 0.0037(10)
N2 0.0243(9) 0.0248(10) 0.0230(9) -0.0004(8) -0.0006(7) 0.0049(8)
C10 0.0204(9) 0.0248(11) 0.0249(10) 0.0004(9) 0.0030(8) 0.0026(9)
C11 0.0249(11) 0.0426(15) 0.0446(14) -0.0023(12) 0.0102(10) -0.0028(11)
O2 0.0229(7) 0.0271(8) 0.0229(7) 0.0006(7) 0.0046(6) 0.0012(6)
C12 0.0286(11) 0.0234(10) 0.0243(10) -0.0027(9) 0.0045(8) 0.0013(9)
O3 0.0265(8) 0.0341(9) 0.0281(8) 0.0015(7) 0.0010(6) 0.0016(7)
C13 0.0270(10) 0.0237(11) 0.0269(10) -0.0007(9) 0.0075(8) 0.0021(9)
C14 0.0354(12) 0.0248(11) 0.0292(11) -0.0012(9) 0.0082(9) -0.0011(10)
C15 0.0457(14) 0.0281(12) 0.0298(12) 0.0028(10) 0.0161(11) 0.0010(11)
C16 0.0345(12) 0.0298(12) 0.0381(13) -0.0012(11) 0.0133(10) 0.0001(11)
C17 0.0249(11) 0.0311(13) 0.0361(12) -0.0066(10) 0.0071(9) 0.0011(10)
C18 0.0278(11) 0.0275(11) 0.0285(11) -0.0039(9) 0.0077(9) 0.0043(9)
N3 0.0608(14) 0.0363(12) 0.0355(11) 0.0011(10) 0.0195(11) -0.0039(12)
O4 0.0643(14) 0.0769(17) 0.0440(11) 0.0108(12) 0.0286(10) -0.0119(14)
O5 0.0939(17) 0.0605(15) 0.0318(10) -0.0094(10) 0.0204(11) -0.0311(14)
N4 0.0247(10) 0.0438(13) 0.0475(13) -0.0131(11) 0.0100(9) 0.0000(10)
O6 0.0359(9) 0.0830(17) 0.0295(9) -0.0068(11) 0.0065(7) -0.0035(11)
O7 0.0330(10) 0.0501(14) 0.0921(17) 0.0001(13) 0.0039(10) -0.0095(10)
C19 0.0313(11) 0.0326(13) 0.0249(10) -0.0032(10) 0.0010(9) 0.0084(10)
O8 0.0340(10) 0.0728(15) 0.0304(9) 0.0010(10) -0.0047(7) 0.0171(10)
O9 0.0267(8) 0.0434(11) 0.0311(8) 0.0008(8) 0.0054(6) 0.0038(8)
C20 0.0276(12) 0.0563(18) 0.0496(15) -0.0056(14) 0.0127(11) 0.0057(13)
C21 0.0269(10) 0.0233(11) 0.0273(11) 0.0019(9) 0.0055(9) 0.0004(9)
O10 0.0380(9) 0.0297(9) 0.0333(9) -0.0015(7) 0.0031(7) 0.0116(8)
C22 0.0302(11) 0.0203(10) 0.0287(11) -0.0017(9) 0.0040(9) 0.0020(9)
C23 0.0308(12) 0.0313(13) 0.0346(12) -0.0051(10) 0.0060(9) -0.0008(10)
C24 0.0294(12) 0.0327(13) 0.0409(13) -0.0042(11) 0.0003(10) -0.0032(10)
C25 0.0411(13) 0.0325(13) 0.0324(12) -0.0031(11) -0.0039(10) -0.0042(11)
C26 0.0419(13) 0.0293(12) 0.0264(11) 0.0008(10) 0.0037(10) -0.0033(11)
C27 0.0330(11) 0.0249(11) 0.0298(11) 0.0011(10) 0.0044(9) -0.0004(10)
N5 0.0333(12) 0.0499(15) 0.0581(15) -0.0105(13) -0.0012(11) -0.0053(11)
O11 0.0436(11) 0.0452(12) 0.0516(12) 0.0056(10) -0.0122(9) -0.0139(10)
O12 0.0358(12) 0.155(3) 0.114(2) -0.076(3) 0.0192(14) -0.0119(17)
N6 0.0605(15) 0.0381(12) 0.0299(11) -0.0007(10) 0.0094(10) -0.0097(12)
O13 0.0647(14) 0.0655(16) 0.0486(12) 0.0100(11) 0.0282(11) 0.0003(13)
O14 0.0826(16) 0.0695(16) 0.0257(9) 0.0058(10) -0.0007(10) -0.0060(14)

loop_
_atom_type_symbol
_atom_type_scat_dispersion_real
_atom_type_scat_dispersion_imag
_atom_type_scat_Cromer_Mann_a1
_atom_type_scat_Cromer_Mann_b1
_atom_type_scat_Cromer_Mann_a2
_atom_type_scat_Cromer_Mann_b2
_atom_type_scat_Cromer_Mann_a3
_atom_type_scat_Cromer_Mann_b3
_atom_type_scat_Cromer_Mann_a4
_atom_type_scat_Cromer_Mann_b4
_atom_type_scat_Cromer_Mann_c
_atom_type_scat_source
'C   ' 0.0033 0.0016 2.3100 20.8439 1.0200 10.2075 1.5886 0.5687 0.8650 51.6512 0.2156 International_Tables_Vol_IV_Table_2.2B
'H   ' 0.0000 0.0000 0.4930 10.5109 0.3229 26.1257 0.1402 3.1424 0.0408 57.7998 0.0030 International_Tables_Vol_IV_Table_2.2B
'N   ' 0.0061 0.0033 12.2126 0.0057 3.1322 9.8933 2.0125 28.9975 1.1663 0.5826 -11.5290 International_Tables_Vol_IV_Table_2.2B
'O   ' 0.0106 0.0060 3.0485 13.2771 2.2868 5.7011 1.5463 0.3239 0.8670 32.9089 0.2508 International_Tables_Vol_IV_Table_2.2B

loop_
_geom_angle_atom_site_label_1
_geom_angle_atom_site_label_2
_geom_angle_atom_site_label_3
_geom_angle
_geom_angle_publ_flag
N1 O1 C10 106.41(16) yes
O1 N1 C1 108.94(16) yes
O1 N1 C11 103.71(18) yes
C1 N1 C11 117.81(19) yes
N1 C1 C2 121.6(2) yes
N1 C1 C6 119.6(2) yes
C2 C1 C6 118.6(2) yes
C1 C2 C3 120.4(2) yes
C1 C2 H21 119.776 no
C3 C2 H21 119.777 no
C2 C3 C4 120.8(2) yes
C2 C3 H31 119.606 no
C4 C3 H31 119.607 no
C3 C4 C5 119.3(2) yes
C3 C4 H41 120.367 no
C5 C4 H41 120.366 no
C4 C5 C6 120.7(2) yes
C4 C5 H51 119.665 no
C6 C5 H51 119.664 no
C1 C6 C5 120.2(2) yes
C1 C6 C7 119.5(2) yes
C5 C6 C7 120.3(2) yes
C6 C7 C8 112.68(18) yes
C6 C7 C10 112.98(17) yes
C8 C7 C10 102.66(18) yes
C6 C7 O2 113.25(18) yes
C8 C7 O2 104.39(16) yes
C10 C7 O2 110.07(17) yes
C7 C8 C9 105.17(17) yes
C7 C8 H81 110.537 no
C9 C8 H81 110.537 no
C7 C8 H82 110.537 no
C9 C8 H82 110.537 no
H81 C8 H82 109.467 no
C8 C9 N2 102.89(17) yes
C8 C9 C19 111.7(2) yes
N2 C9 C19 114.60(18) yes
C8 C9 H91 114.271 no
N2 C9 H91 111.342 no
C19 C9 H91 102.482 no
C9 N2 C10 113.26(18) yes
C9 N2 C21 120.43(18) yes
C10 N2 C21 126.29(18) yes
O1 C10 C7 107.14(17) yes
O1 C10 N2 107.32(18) yes
C7 C10 N2 103.80(16) yes
O1 C10 H101 110.630 no
C7 C10 H101 113.795 no
N2 C10 H101 113.632 no
N1 C11 H111 109.467 no
N1 C11 H112 109.466 no
H111 C11 H112 109.476 no
N1 C11 H113 109.466 no
H111 C11 H113 109.476 no
H112 C11 H113 109.476 no
C7 O2 C12 119.72(16) yes
O2 C12 O3 125.4(2) yes
O2 C12 C13 110.03(18) yes
O3 C12 C13 124.6(2) yes
C12 C13 C14 118.9(2) yes
C12 C13 C18 120.4(2) yes
C14 C13 C18 120.7(2) yes
C13 C14 C15 117.9(2) yes
C13 C14 H141 121.057 no
C15 C14 H141 121.057 no
C14 C15 C16 123.8(2) yes
C14 C15 N3 118.5(2) yes
C16 C15 N3 117.7(2) yes
C15 C16 C17 115.7(2) yes
C15 C16 H161 122.163 no
C17 C16 H161 122.163 no
C16 C17 C18 123.9(2) yes
C16 C17 N4 118.2(2) yes
C18 C17 N4 117.9(2) yes
C13 C18 C17 117.8(2) yes
C13 C18 H181 121.087 no
C17 C18 H181 121.087 no
C15 N3 O4 117.8(2) yes
C15 N3 O5 117.6(2) yes
O4 N3 O5 124.6(2) yes
C17 N4 O6 117.1(2) yes
C17 N4 O7 118.6(2) yes
O6 N4 O7 124.3(2) yes
C9 C19 O8 121.2(2) yes
C9 C19 O9 114.31(18) yes
O8 C19 O9 124.4(2) yes
C19 O9 C20 115.40(19) yes
O9 C20 H201 109.466 no
O9 C20 H202 109.467 no
H201 C20 H202 109.476 no
O9 C20 H203 109.466 no
H201 C20 H203 109.476 no
H202 C20 H203 109.477 no
N2 C21 O10 121.7(2) yes
N2 C21 C22 117.13(19) yes
O10 C21 C22 121.1(2) yes
C21 C22 C23 122.7(2) yes
C21 C22 C27 116.6(2) yes
C23 C22 C27 120.6(2) yes
C22 C23 C24 117.5(2) yes
C22 C23 H231 121.274 no
C24 C23 H231 121.274 no
C23 C24 C25 124.4(2) yes
C23 C24 N5 117.8(2) yes
C25 C24 N5 117.8(2) yes
C24 C25 C26 115.5(2) yes
C24 C25 H251 122.233 no
C26 C25 H251 122.233 no
C25 C26 C27 123.7(2) yes
C25 C26 N6 118.7(2) yes
C27 C26 N6 117.5(2) yes
C22 C27 C26 118.2(2) yes
C22 C27 H271 120.907 no
C26 C27 H271 120.907 no
C24 N5 O11 118.0(3) yes
C24 N5 O12 118.2(2) yes
O11 N5 O12 123.8(3) yes
C26 N6 O13 117.8(2) yes
C26 N6 O14 117.6(3) yes
O13 N6 O14 124.5(2) yes

loop_
_geom_bond_atom_site_label_1
_geom_bond_atom_site_label_2
_geom_bond_distance
_geom_bond_publ_flag
O1 N1 1.465(2) yes
O1 C10 1.430(3) yes
N1 C1 1.420(3) yes
N1 C11 1.464(3) yes
C1 C2 1.398(3) yes
C1 C6 1.404(3) yes
C2 C3 1.392(4) yes
C2 H21 1.000 no
C3 C4 1.382(4) yes
C3 H31 1.000 no
C4 C5 1.391(3) yes
C4 H41 1.000 no
C5 C6 1.392(3) yes
C5 H51 1.000 no
C6 C7 1.503(3) yes
C7 C8 1.536(3) yes
C7 C10 1.522(3) yes
C7 O2 1.455(3) yes
C8 C9 1.543(3) yes
C8 H81 1.000 no
C8 H82 1.000 no
C9 N2 1.467(3) yes
C9 C19 1.519(3) yes
C9 H91 1.000 no
N2 C10 1.440(3) yes
N2 C21 1.355(3) yes
C10 H101 1.000 no
C11 H111 1.000 no
C11 H112 1.000 no
C11 H113 1.000 no
O2 C12 1.349(3) yes
C12 O3 1.205(3) yes
C12 C13 1.495(3) yes
C13 C14 1.388(3) yes
C13 C18 1.392(3) yes
C14 C15 1.385(3) yes
C14 H141 1.000 no
C15 C16 1.373(4) yes
C15 N3 1.482(3) yes
C16 C17 1.383(3) yes
C16 H161 1.000 no
C17 C18 1.378(3) yes
C17 N4 1.464(3) yes
C18 H181 1.000 no
N3 O4 1.225(3) yes
N3 O5 1.217(3) yes
N4 O6 1.232(3) yes
N4 O7 1.224(3) yes
C19 O8 1.207(3) yes
C19 O9 1.327(3) yes
O9 C20 1.454(3) yes
C20 H201 1.000 no
C20 H202 1.000 no
C20 H203 1.000 no
C21 O10 1.219(3) yes
C21 C22 1.506(3) yes
C22 C23 1.396(3) yes
C22 C27 1.390(3) yes
C23 C24 1.385(3) yes
C23 H231 1.000 no
C24 C25 1.374(4) yes
C24 N5 1.474(3) yes
C25 C26 1.381(4) yes
C25 H251 1.000 no
C26 C27 1.381(3) yes
C26 N6 1.469(3) yes
C27 H271 1.000 no
N5 O11 1.220(3) yes
N5 O12 1.206(4) yes
N6 O13 1.226(3) yes
N6 O14 1.223(3) yes
